data_4318070
loop_
_publ_author_name
'Marianne P. Wilkerson'
'Carol J. Burns'
'David E. Morris'
'Robert T. Paine'
'Brian L. Scott'

_publ_contact_author 'Carol J. Burns'
_publ_contact_author_email cjb@lanl.gov
_publ_section_title
;
 Steric Control of Substituted Phenoxide Ligands on Product Structures of
 Uranyl Aryloxide Complexes
;
_journal_name_full 'Inorganic Chemistry'
_journal_page_first 3110
_journal_page_last 3120
_journal_paper_doi 10.1021/ic011080q
_journal_volume 41
_journal_year 2002
_chemical_formula_sum 'C32 H50 Cl2 O10 U2'
_chemical_formula_weight 1141.68
_chemical_name_systematic
;
Bis-m-2,6-dimethylphenoxy-bis[chloro(dioxo)bis
(tetrahydrofuran)uranium(VI)]
;
_space_group_IT_number 14
_symmetry_cell_setting monoclinic
_symmetry_space_group_name_Hall '-P 2yn'
_symmetry_space_group_name_H-M 'P 1 21/n 1'
_atom_sites_solution_hydrogens noref
_atom_sites_solution_primary direct
_atom_sites_solution_secondary difmap
_audit_creation_method SHELXL-97
_cell_angle_alpha 90.00
_cell_angle_beta 93.14(9)
_cell_angle_gamma 90.00
_cell_formula_units_Z 4
_cell_length_a 13.90(4)
_cell_length_b 13.39(5)
_cell_length_c 23.05(6)
_cell_measurement_temperature 203(2)
_cell_volume 4284(2)
_computing_structure_refinement 'SHELXL-97 (Sheldrick, 1997)'
_computing_structure_solution 'SHELXS-97 (Sheldrick, 1990)'
_diffrn_ambient_temperature 203(2)
_diffrn_measurement_device_type 'Bruker P4/CCD'
_diffrn_measurement_method '\w scans'
_diffrn_radiation_monochromator graphite
_diffrn_radiation_source 'fine-focus sealed tube'
_diffrn_radiation_type MoK\a
_diffrn_radiation_wavelength 0.71073
_diffrn_reflns_av_R_equivalents 0.0000
_diffrn_reflns_av_sigmaI/netI 0.0574
_diffrn_reflns_limit_h_max 15
_diffrn_reflns_limit_h_min -14
_diffrn_reflns_limit_k_max 14
_diffrn_reflns_limit_k_min -14
_diffrn_reflns_limit_l_max 25
_diffrn_reflns_limit_l_min -25
_diffrn_reflns_number 15017
_diffrn_reflns_theta_max 23.19
_diffrn_reflns_theta_min 1.67
_diffrn_standards_decay_% '< 2'
_diffrn_standards_interval_count 3
_diffrn_standards_interval_time 97
_exptl_absorpt_coefficient_mu 7.719
_exptl_absorpt_correction_type empirical
_exptl_absorpt_process_details 'SADABS (Sheldric, 1996)'
_exptl_crystal_density_diffrn 1.770
_exptl_crystal_density_method 'not measured'
_exptl_crystal_F_000 2160
_refine_diff_density_max 6.349
_refine_diff_density_min -5.826
_refine_diff_density_rms 0.505
_refine_ls_extinction_method none
_refine_ls_goodness_of_fit_ref 1.556
_refine_ls_hydrogen_treatment mixed
_refine_ls_matrix_type full
_refine_ls_number_parameters 194
_refine_ls_number_reflns 15017
_refine_ls_number_restraints 16
_refine_ls_restrained_S_all 1.557
_refine_ls_R_factor_all 0.1291
_refine_ls_R_factor_gt 0.1160
_refine_ls_shift/su_max 0.000
_refine_ls_shift/su_mean 0.000
_refine_ls_structure_factor_coef Fsqd
_refine_ls_weighting_details 'calc w=1/[\s^2^(Fo^2^)+(0.1706P)^2^+0.0000P] where P=(Fo^2^+2Fc^2^)/3'
_refine_ls_weighting_scheme calc
_refine_ls_wR_factor_gt 0.3161
_refine_ls_wR_factor_ref 0.3247
_reflns_number_gt 12916
_reflns_number_total 15017
_reflns_threshold_expression >2sigma(I)
_cod_data_source_file ic011080q_3.cif
_cod_data_source_block ccd13g
_cod_original_cell_volume 4285(23)
_cod_database_code 4318070

loop_
_symmetry_equiv_pos_as_xyz
'x, y, z'
'-x+1/2, y+1/2, -z+1/2'
'-x, -y, -z'
'x-1/2, -y-1/2, z-1/2'

loop_
_atom_site_label
_atom_site_type_symbol
_atom_site_fract_x
_atom_site_fract_y
_atom_site_fract_z
_atom_site_U_iso_or_equiv
_atom_site_adp_type
_atom_site_occupancy
_atom_site_symmetry_multiplicity
_atom_site_calc_flag
_atom_site_refinement_flags
_atom_site_disorder_assembly
_atom_site_disorder_group
U1 U 0.56192(6) 0.35346(6) 0.12715(4) 0.0266(4) Uani 1 1 d . . .
U2 U 0.41756(6) 0.08775(7) 0.13337(4) 0.0267(4) Uani 1 1 d . . .
Cl1 Cl 0.6582(6) 0.5315(5) 0.1120(4) 0.061(2) Uani 1 1 d . . .
Cl2 Cl 0.3164(5) -0.0890(4) 0.1272(3) 0.0451(18) Uani 1 1 d . . .
O1 O 0.5768(11) 0.3738(11) 0.2040(7) 0.030(4) Uiso 1 1 d . . .
O2 O 0.5517(13) 0.3411(13) 0.0515(7) 0.041(5) Uiso 1 1 d . . .
O3 O 0.7317(9) 0.3331(9) 0.1222(5) 0.010(3) Uiso 1 1 d D . .
C1 C 0.7965(18) 0.331(2) 0.1760(9) 0.052(8) Uiso 1 1 d D . .
C2 C 0.895(2) 0.353(4) 0.1573(14) 0.123(17) Uiso 1 1 d D . .
C3 C 0.892(2) 0.359(4) 0.0922(14) 0.119(17) Uiso 1 1 d D . .
C4 C 0.7933(17) 0.327(2) 0.0718(9) 0.047(8) Uiso 1 1 d D . .
O4 O 0.4430(10) 0.4925(10) 0.1220(6) 0.022(4) Uiso 1 1 d . . .
O5 O 0.5724(12) 0.1732(12) 0.1417(7) 0.036(4) Uiso 1 1 d . . .
O6 O 0.4040(10) 0.2692(10) 0.1347(6) 0.020(3) Uiso 1 1 d . . .
O7 O 0.4184(12) 0.0765(12) 0.2122(7) 0.031(4) Uiso 1 1 d . . .
O8 O 0.4122(12) 0.0948(12) 0.0569(7) 0.037(4) Uiso 1 1 d . . .
O9 O 0.2499(9) 0.1088(9) 0.1357(6) 0.013(3) Uiso 1 1 d D . .
C25 C 0.1795(19) 0.119(2) 0.0833(9) 0.065(9) Uiso 1 1 d D . .
C26 C 0.082(2) 0.096(3) 0.1011(14) 0.109(15) Uiso 1 1 d D . .
C27 C 0.087(2) 0.101(4) 0.1664(14) 0.14(2) Uiso 1 1 d D . .
C28 C 0.1907(18) 0.108(2) 0.1857(9) 0.055(8) Uiso 1 1 d D . .
C29 C 0.5604(18) -0.1109(19) 0.1871(11) 0.035(6) Uiso 1 1 d . . .
O10 O 0.5173(13) -0.0513(13) 0.1314(9) 0.046(5) Uiso 1 1 d . . .
C5 C 0.437(2) 0.560(2) 0.1731(12) 0.050(8) Uiso 1 1 d . . .
C6 C 0.346(2) 0.630(2) 0.1472(15) 0.062(9) Uiso 1 1 d . . .
C7 C 0.3443(18) 0.6298(19) 0.0845(11) 0.036(6) Uiso 1 1 d . . .
C8 C 0.4236(18) 0.5552(17) 0.0688(10) 0.031(6) Uiso 1 1 d . . .
C9 C 0.6648(8) 0.1210(11) 0.1491(6) 0.021(5) Uiso 1 1 d G . .
C10 C 0.7012(11) 0.1081(12) 0.2059(5) 0.026(6) Uiso 1 1 d G . .
C11 C 0.7884(11) 0.0591(14) 0.2170(5) 0.057(9) Uiso 1 1 d G . .
C12 C 0.8392(9) 0.0229(13) 0.1711(7) 0.047(7) Uiso 1 1 d G . .
C13 C 0.8029(10) 0.0359(12) 0.1142(6) 0.023(5) Uiso 1 1 d G . .
C14 C 0.7156(10) 0.0849(12) 0.1032(5) 0.044(7) Uiso 1 1 d G . .
C15 C 0.672(2) 0.105(3) 0.0427(15) 0.069(10) Uiso 1 1 d . . .
C16 C 0.645(2) 0.145(2) 0.2589(14) 0.059(9) Uiso 1 1 d . . .
C17 C 0.3212(10) 0.3220(13) 0.1440(7) 0.043(7) Uiso 1 1 d G . .
C18 C 0.2915(12) 0.3442(14) 0.1991(6) 0.038(7) Uiso 1 1 d G . .
C19 C 0.2085(13) 0.4001(14) 0.2054(6) 0.052(8) Uiso 1 1 d G . .
C20 C 0.1551(10) 0.4337(13) 0.1565(8) 0.053(8) Uiso 1 1 d G . .
C21 C 0.1847(11) 0.4116(14) 0.1014(6) 0.044(7) Uiso 1 1 d G . .
C22 C 0.2678(12) 0.3557(13) 0.0951(5) 0.035(6) Uiso 1 1 d G . .
C23 C 0.350(2) 0.311(2) 0.2516(13) 0.051(8) Uiso 1 1 d . . .
C24 C 0.299(2) 0.323(2) 0.0341(14) 0.056(8) Uiso 1 1 d . . .
C30 C 0.643(3) -0.186(3) 0.1628(17) 0.080(11) Uiso 1 1 d . . .
C31 C 0.620(3) -0.191(3) 0.0940(18) 0.091(13) Uiso 1 1 d . . .
C32 C 0.535(2) -0.123(2) 0.0839(13) 0.050(8) Uiso 1 1 d . . .

loop_
_atom_site_aniso_label
_atom_site_aniso_U_11
_atom_site_aniso_U_22
_atom_site_aniso_U_33
_atom_site_aniso_U_23
_atom_site_aniso_U_13
_atom_site_aniso_U_12
U1 0.0246(6) 0.0209(5) 0.0344(6) 0.0046(4) 0.0032(5) -0.0027(4)
U2 0.0264(6) 0.0229(5) 0.0317(6) 0.0007(4) 0.0089(5) -0.0015(4)
Cl1 0.048(5) 0.039(4) 0.095(6) 0.023(4) -0.001(4) -0.015(4)
Cl2 0.046(4) 0.026(3) 0.063(5) 0.009(4) 0.007(4) -0.027(3)

loop_
_atom_type_symbol
_atom_type_description
_atom_type_scat_dispersion_real
_atom_type_scat_dispersion_imag
_atom_type_scat_source
C C 0.0033 0.0016 'International Tables Vol C Tables 4.2.6.8 and 6.1.1.4'
H H 0.0000 0.0000 'International Tables Vol C Tables 4.2.6.8 and 6.1.1.4'
O O 0.0106 0.0060 'International Tables Vol C Tables 4.2.6.8 and 6.1.1.4'
Cl Cl 0.1484 0.1585 'International Tables Vol C Tables 4.2.6.8 and 6.1.1.4'
U U -9.6767 9.6646 'International Tables Vol C Tables 4.2.6.8 and 6.1.1.4'

loop_
_geom_angle_atom_site_label_1
_geom_angle_atom_site_label_2
_geom_angle_atom_site_label_3
_geom_angle
_geom_angle_site_symmetry_1
_geom_angle_site_symmetry_3
_geom_angle_publ_flag
O2 U1 O1 176.1(8) . . ?
O2 U1 O3 88.2(7) . . ?
O1 U1 O3 90.2(6) . . ?
O2 U1 O6 90.2(7) . . ?
O1 U1 O6 93.1(6) . . ?
O3 U1 O6 146.3(4) . . ?
O2 U1 O4 90.3(7) . . ?
O1 U1 O4 88.5(6) . . ?
O3 U1 O4 137.7(4) . . ?
O6 U1 O4 75.9(5) . . ?
O2 U1 O5 92.5(7) . . ?
O1 U1 O5 90.7(6) . . ?
O3 U1 O5 80.9(5) . . ?
O6 U1 O5 65.6(5) . . ?
O4 U1 O5 141.4(5) . . ?
O2 U1 Cl1 88.2(6) . . ?
O1 U1 Cl1 87.9(5) . . ?
O3 U1 Cl1 66.8(4) . . ?
O6 U1 Cl1 146.8(4) . . ?
O4 U1 Cl1 70.9(4) . . ?
O5 U1 Cl1 147.6(4) . . ?
O2 U1 C1 110.2(7) . . ?
O1 U1 C1 68.3(6) . . ?
O3 U1 C1 22.1(4) . . ?
O6 U1 C1 140.4(6) . . ?
O4 U1 C1 134.8(6) . . ?
O5 U1 C1 79.4(6) . . ?
Cl1 U1 C1 70.0(5) . . ?
O2 U1 U2 86.5(6) . . ?
O1 U1 U2 97.4(5) . . ?
O3 U1 U2 113.0(3) . . ?
O6 U1 U2 33.4(3) . . ?
O4 U1 U2 109.1(4) . . ?
O5 U1 U2 32.9(4) . . ?
Cl1 U1 U2 174.76(19) . . ?
C1 U1 U2 111.9(5) . . ?
O8 U2 O7 177.3(7) . . ?
O8 U2 O10 90.9(7) . . ?
O7 U2 O10 88.9(7) . . ?
O8 U2 O9 91.7(7) . . ?
O7 U2 O9 86.5(6) . . ?
O10 U2 O9 133.6(5) . . ?
O8 U2 O5 92.4(7) . . ?
O7 U2 O5 90.2(6) . . ?
O10 U2 O5 81.5(6) . . ?
O9 U2 O5 144.6(5) . . ?
O8 U2 O6 87.7(6) . . ?
O7 U2 O6 93.8(6) . . ?
O10 U2 O6 147.8(6) . . ?
O9 U2 O6 78.6(4) . . ?
O5 U2 O6 66.4(5) . . ?
O8 U2 Cl2 90.1(6) . . ?
O7 U2 Cl2 87.4(5) . . ?
O10 U2 Cl2 67.2(5) . . ?
O9 U2 Cl2 66.4(4) . . ?
O5 U2 Cl2 148.7(4) . . ?
O6 U2 Cl2 144.9(4) . . ?
O8 U2 U1 85.0(6) . . ?
O7 U2 U1 97.5(5) . . ?
O10 U2 U1 113.7(5) . . ?
O9 U2 U1 112.7(3) . . ?
O5 U2 U1 33.0(4) . . ?
O6 U2 U1 34.1(4) . . ?
Cl2 U2 U1 174.93(16) . . ?
C1 O3 C4 107.5(14) . . ?
C1 O3 U1 121.1(12) . . ?
C4 O3 U1 131.2(12) . . ?
O3 C1 C2 106.0(15) . . ?
O3 C1 U1 36.8(8) . . ?
C2 C1 U1 139.8(16) . . ?
C1 C2 C3 109.2(18) . . ?
C2 C3 C4 105.8(17) . . ?
O3 C4 C3 107.5(16) . . ?
C8 O4 C5 107.1(17) . . ?
C8 O4 U1 123.2(12) . . ?
C5 O4 U1 118.7(14) . . ?
C9 O5 U2 123.4(12) . . ?
C9 O5 U1 122.2(11) . . ?
U2 O5 U1 114.1(7) . . ?
C17 O6 U2 125.4(11) . . ?
C17 O6 U1 121.8(11) . . ?
U2 O6 U1 112.5(6) . . ?
C28 O9 C25 105.2(15) . . ?
C28 O9 U2 128.6(12) . . ?
C25 O9 U2 126.1(12) . . ?
O9 C25 C26 108.8(16) . . ?
C25 C26 C27 106.0(18) . . ?
C28 C27 C26 107.2(18) . . ?
O9 C28 C27 110.2(16) . . ?
O10 C29 C30 106(2) . . ?
C32 O10 C29 101.5(18) . . ?
C32 O10 U2 130.9(16) . . ?
C29 O10 U2 125.6(14) . . ?
O4 C5 C6 98(2) . . ?
C7 C6 C5 109(2) . . ?
C6 C7 C8 105(2) . . ?
O4 C8 C7 105.7(18) . . ?
O5 C9 C10 116.1(11) . . ?
O5 C9 C14 123.9(11) . . ?
C10 C9 C14 120.0 . . ?
C9 C10 C11 120.0 . . ?
C9 C10 C16 121.5(15) . . ?
C11 C10 C16 118.4(15) . . ?
C12 C11 C10 120.0 . . ?
C11 C12 C13 120.0 . . ?
C12 C13 C14 120.0 . . ?
C13 C14 C9 120.0 . . ?
C13 C14 C15 123.5(16) . . ?
C9 C14 C15 116.5(16) . . ?
O6 C17 C18 123.0(13) . . ?
O6 C17 C22 117.0(13) . . ?
C18 C17 C22 120.0 . . ?
C19 C18 C17 120.0 . . ?
C19 C18 C23 119.8(16) . . ?
C17 C18 C23 120.2(16) . . ?
C18 C19 C20 120.0 . . ?
C19 C20 C21 120.0 . . ?
C22 C21 C20 120.0 . . ?
C21 C22 C17 120.0 . . ?
C21 C22 C24 121.1(16) . . ?
C17 C22 C24 118.8(16) . . ?
C31 C30 C29 105(3) . . ?
C32 C31 C30 104(3) . . ?
C31 C32 O10 116(3) . . ?

loop_
_geom_bond_atom_site_label_1
_geom_bond_atom_site_label_2
_geom_bond_distance
_geom_bond_site_symmetry_2
_geom_bond_publ_flag
U1 O2 1.749(18) . ?
U1 O1 1.793(16) . ?
U1 O3 2.384(14) . ?
U1 O6 2.482(15) . ?
U1 O4 2.489(15) . ?
U1 O5 2.441(18) . ?
U1 Cl1 2.766(10) . ?
U1 C1 3.40(3) . ?
U1 U2 4.092(11) . ?
U2 O8 1.762(17) . ?
U2 O7 1.823(16) . ?
U2 O10 2.324(19) . ?
U2 O9 2.350(14) . ?
U2 O5 2.435(17) . ?
U2 O6 2.438(16) . ?
U2 Cl2 2.753(9) . ?
O3 C1 1.49(2) . ?
O3 C4 1.48(2) . ?
C1 C2 1.49(3) . ?
C2 C3 1.50(2) . ?
C3 C4 1.49(3) . ?
O4 C8 1.50(3) . ?
O4 C5 1.49(3) . ?
O5 C9 1.464(19) . ?
O6 C17 1.378(18) . ?
O9 C28 1.45(2) . ?
O9 C25 1.52(2) . ?
C25 C26 1.47(3) . ?
C26 C27 1.50(2) . ?
C27 C28 1.49(3) . ?
C29 O10 1.60(3) . ?
C29 C30 1.64(4) . ?
O10 C32 1.49(3) . ?
C5 C6 1.66(4) . ?
C6 C7 1.45(4) . ?
C7 C8 1.54(3) . ?
C9 C10 1.3900 . ?
C9 C14 1.3900 . ?
C10 C11 1.3900 . ?
C10 C16 1.57(3) . ?
C11 C12 1.3900 . ?
C12 C13 1.3900 . ?
C13 C14 1.3900 . ?
C14 C15 1.51(4) . ?
C17 C18 1.3900 . ?
C17 C22 1.3900 . ?
C18 C19 1.3900 . ?
C18 C23 1.49(3) . ?
C19 C20 1.3900 . ?
C20 C21 1.3900 . ?
C21 C22 1.3900 . ?
C22 C24 1.56(3) . ?
C30 C31 1.60(5) . ?
C31 C32 1.50(5) . ?
